data_4111240
loop_
_publ_author_name
'Lindsay A. Batory'
'Christine E. McInnis'
'Jon T. Njardarson'

_publ_section_title
;
 Copper-Catalyzed Rearrangement of Vinyl Oxiranes
;
_journal_name_full 'Journal of the American Chemical Society'
_journal_page_first 16054
_journal_page_last 16055
_journal_paper_doi 10.1021/ja067073o
_journal_volume 128
_journal_year 2006
_chemical_formula_moiety 'C34 H18 Cu F12 O4'
_chemical_formula_sum 'C51 H27 Cu1.5 F18 O6'
_chemical_formula_weight 1173.04
_chemical_name_systematic
; 
 ? 
;
_space_group_IT_number 2
_symmetry_cell_setting triclinic
_symmetry_space_group_name_Hall '-P 1'
_symmetry_space_group_name_H-M 'P -1'
_atom_sites_solution_hydrogens mixed
_atom_sites_solution_primary direct
_atom_sites_solution_secondary difmap
_audit_creation_method SHELXL-97
_cell_angle_alpha 76.251(2)
_cell_angle_beta 81.606(2)
_cell_angle_gamma 73.170(2)
_cell_formula_units_Z 2
_cell_length_a 11.1008(4)
_cell_length_b 14.5074(5)
_cell_length_c 16.1862(5)
_cell_measurement_reflns_used 8548
_cell_measurement_temperature 173(2)
_cell_measurement_theta_max 33.93
_cell_measurement_theta_min 2.18
_cell_volume 2415.18(15)
_computing_cell_refinement 'Bruker SAINT+'
_computing_data_collection 'Bruker APEX2'
_computing_data_reduction 'Bruker SAINT+'
_computing_molecular_graphics 'Bruker SHELXTL'
_computing_publication_material 'Bruker SHELXTL'
_computing_structure_refinement 'SHELXL-97 (Sheldrick, 1997)'
_computing_structure_solution 'SHELXS-97 (Sheldrick, 1990)'
_diffrn_ambient_temperature 173(2)
_diffrn_measured_fraction_theta_full 0.993
_diffrn_measured_fraction_theta_max 0.993
_diffrn_measurement_device_type 'Bruker X8 APEX II diffractometer'
_diffrn_measurement_method 'phi and omega scans'
_diffrn_radiation_monochromator graphite
_diffrn_radiation_source 'fine-focus sealed tube'
_diffrn_radiation_type MoK\a
_diffrn_radiation_wavelength 0.71073
_diffrn_reflns_av_R_equivalents 0.0282
_diffrn_reflns_av_sigmaI/netI 0.0209
_diffrn_reflns_limit_h_max 15
_diffrn_reflns_limit_h_min -15
_diffrn_reflns_limit_k_max 20
_diffrn_reflns_limit_k_min -20
_diffrn_reflns_limit_l_max 23
_diffrn_reflns_limit_l_min -23
_diffrn_reflns_number 72539
_diffrn_reflns_theta_full 30.51
_diffrn_reflns_theta_max 30.51
_diffrn_reflns_theta_min 1.50
_exptl_absorpt_coefficient_mu 0.786
_exptl_absorpt_correction_T_max 0.7983
_exptl_absorpt_correction_T_min 0.6498
_exptl_absorpt_correction_type multi-scan
_exptl_absorpt_process_details SADABS
_exptl_crystal_colour light
_exptl_crystal_density_diffrn 1.613
_exptl_crystal_density_meas 0
_exptl_crystal_description block
_exptl_crystal_F_000 1173
_exptl_crystal_size_max 0.60
_exptl_crystal_size_mid 0.40
_exptl_crystal_size_min 0.30
_platon_squeeze_details ' ?'
_refine_diff_density_max 0.918
_refine_diff_density_min -0.760
_refine_diff_density_rms 0.104
_refine_ls_extinction_method none
_refine_ls_goodness_of_fit_ref 1.275
_refine_ls_hydrogen_treatment mixed
_refine_ls_matrix_type full
_refine_ls_number_parameters 730
_refine_ls_number_reflns 14642
_refine_ls_number_restraints 0
_refine_ls_restrained_S_all 1.275
_refine_ls_R_factor_all 0.0514
_refine_ls_R_factor_gt 0.0443
_refine_ls_shift/su_max 2.660
_refine_ls_shift/su_mean 0.106
_refine_ls_structure_factor_coef Fsqd
_refine_ls_weighting_details 'calc w=1/[\s^2^(Fo^2^)+(0.0958P)^2^+0.0000P] where P=(Fo^2^+2Fc^2^)/3'
_refine_ls_weighting_scheme calc
_refine_ls_wR_factor_gt 0.1504
_refine_ls_wR_factor_ref 0.1551
_reflns_number_gt 12159
_reflns_number_total 14642
_reflns_threshold_expression >2sigma(I)
_cod_data_source_file ja067073osi20061002_074618.cif
_cod_data_source_block lb3
_cod_original_cell_volume 2415.18(14)
_cod_original_formula_sum 'C51 H27 Cu1.50 F18 O6'
_cod_database_code 4111240

loop_
_symmetry_equiv_pos_as_xyz
'x, y, z'
'-x, -y, -z'

loop_
_atom_site_label
_atom_site_type_symbol
_atom_site_fract_x
_atom_site_fract_y
_atom_site_fract_z
_atom_site_U_iso_or_equiv
_atom_site_adp_type
_atom_site_occupancy
_atom_site_symmetry_multiplicity
_atom_site_calc_flag
_atom_site_refinement_flags
_atom_site_disorder_assembly
_atom_site_disorder_group
Cu1A Cu 0.5000 0.0000 1.0000 0.02191(8) Uani 1 2 d S . .
F1A F 0.6769(4) 0.2725(11) 0.4612(3) 0.093(4) Uani 0.465(16) 1 d P A 1
F2A F 0.5229(10) 0.3925(4) 0.4739(3) 0.077(2) Uani 0.465(16) 1 d P A 1
F1A' F 0.6539(8) 0.2135(7) 0.4628(3) 0.090(2) Uani 0.535(16) 1 d P A 2
F2A' F 0.6117(16) 0.3614(10) 0.4683(2) 0.128(6) Uani 0.535(16) 1 d P A 2
F3A F 0.4778(2) 0.28049(19) 0.45890(10) 0.0883(7) Uani 1 1 d . A .
F4A F 0.68445(15) 0.40636(12) 1.25714(12) 0.0722(5) Uani 1 1 d . . .
F5A F 0.48556(17) 0.43967(12) 1.28976(9) 0.0645(5) Uani 1 1 d . . .
F6A F 0.56298(15) 0.52871(9) 1.18349(8) 0.0495(3) Uani 1 1 d . . .
O1A O 0.48050(12) 0.08236(9) 0.88802(7) 0.0252(2) Uani 1 1 d . . .
O2A O 0.50385(12) 0.10583(9) 1.04917(7) 0.0254(2) Uani 1 1 d . . .
C1A C 0.51681(14) 0.16190(11) 0.86349(9) 0.0196(3) Uani 1 1 d . . .
C2A C 0.54135(15) 0.21390(12) 0.91845(10) 0.0227(3) Uani 1 1 d . . .
H2AA H 0.5682 0.2718 0.8941 0.027 Uiso 1 1 calc R . .
C3A C 0.52859(14) 0.18544(11) 1.00798(9) 0.0197(3) Uani 1 1 d . . .
C4A C 0.53159(14) 0.19718(11) 0.76860(9) 0.0209(3) Uani 1 1 d . . .
C5A C 0.50199(16) 0.14432(13) 0.71618(10) 0.0267(3) Uani 1 1 d . . .
H5AA H 0.4735 0.0873 0.7411 0.032 Uiso 1 1 calc R . .
C6A C 0.51388(18) 0.17437(14) 0.62808(11) 0.0308(4) Uani 1 1 d . . .
H6AA H 0.4936 0.1381 0.5928 0.037 Uiso 1 1 calc R . .
C7A C 0.55549(17) 0.25766(14) 0.59178(10) 0.0303(3) Uani 1 1 d . A .
C8A C 0.58651(19) 0.31016(15) 0.64251(11) 0.0340(4) Uani 1 1 d . . .
H8AA H 0.6157 0.3667 0.6172 0.041 Uiso 1 1 calc R . .
C9A C 0.57492(18) 0.27999(13) 0.73084(10) 0.0292(3) Uani 1 1 d . . .
H9AA H 0.5966 0.3160 0.7657 0.035 Uiso 1 1 calc R . .
C10A C 0.54333(14) 0.25099(11) 1.06230(9) 0.0203(3) Uani 1 1 d . . .
C11A C 0.56659(18) 0.34226(13) 1.02819(10) 0.0293(3) Uani 1 1 d . . .
H11B H 0.5760 0.3640 0.9680 0.035 Uiso 1 1 calc R . .
C12A C 0.57617(18) 0.40200(13) 1.08096(11) 0.0309(4) Uani 1 1 d . . .
H12B H 0.5928 0.4640 1.0570 0.037 Uiso 1 1 calc R . .
C13A C 0.56148(15) 0.37106(12) 1.16856(10) 0.0242(3) Uani 1 1 d . . .
C14A C 0.53908(19) 0.28011(13) 1.20396(11) 0.0316(4) Uani 1 1 d . . .
H14B H 0.5298 0.2587 1.2642 0.038 Uiso 1 1 calc R . .
C15A C 0.53037(18) 0.22052(13) 1.15068(11) 0.0290(3) Uani 1 1 d . . .
H15B H 0.5154 0.1580 1.1749 0.035 Uiso 1 1 calc R . .
C16A C 0.5679(2) 0.29048(19) 0.49629(12) 0.0435(5) Uani 1 1 d . . .
C17A C 0.57237(17) 0.43531(13) 1.22532(11) 0.0301(3) Uani 1 1 d . . .
Cu1 Cu 0.230125(19) 0.119254(14) 0.898131(12) 0.02393(7) Uani 1 1 d . . .
O1 O 0.24005(13) 0.04040(9) 1.01156(8) 0.0294(3) Uani 1 1 d . . .
O2 O 0.21018(13) 0.01487(9) 0.85222(8) 0.0284(3) Uani 1 1 d . . .
O3 O 0.21407(12) 0.19951(9) 0.78656(7) 0.0267(2) Uani 1 1 d . . .
O4 O 0.21508(12) 0.22743(9) 0.95034(7) 0.0261(2) Uani 1 1 d . . .
F1 F -0.05024(15) -0.08659(16) 1.42011(9) 0.0762(5) Uani 1 1 d . . .
F2 F 0.13072(19) -0.07923(16) 1.44684(9) 0.0770(6) Uani 1 1 d . . .
F3 F 0.10153(19) -0.21488(13) 1.43835(9) 0.0697(5) Uani 1 1 d . . .
F4 F -0.1076(8) -0.2613(8) 0.7081(6) 0.079(3) Uani 0.39(2) 1 d P B 1
F4' F -0.0937(9) -0.2427(7) 0.6737(12) 0.132(4) Uani 0.61(2) 1 d P B 2
F5 F 0.0661(13) -0.2723(9) 0.6184(3) 0.122(3) Uani 0.75(2) 1 d P B 1
F5' F 0.1112(11) -0.3072(12) 0.6345(11) 0.057(4) Uani 0.25(2) 1 d P B 2
F6 F 0.0351(2) -0.37373(12) 0.73379(10) 0.0730(5) Uani 1 1 d . B .
F7 F 0.2165(2) 0.53361(14) 0.37709(9) 0.0830(6) Uani 1 1 d . . .
F8 F 0.05982(14) 0.47173(15) 0.38602(9) 0.0720(5) Uani 1 1 d . . .
F9 F 0.24268(16) 0.39058(13) 0.35688(8) 0.0611(4) Uani 1 1 d . . .
F10 F 0.26958(14) 0.57764(13) 1.16199(10) 0.0616(4) Uani 1 1 d . . .
F11 F 0.1006(2) 0.67231(10) 1.10472(9) 0.0705(5) Uani 1 1 d . . .
F12 F 0.09008(13) 0.55558(11) 1.21002(8) 0.0482(3) Uani 1 1 d . . .
C1 C 0.19109(14) -0.03242(11) 1.03834(10) 0.0218(3) Uani 1 1 d . . .
C2 C 0.15790(15) -0.08247(12) 0.98535(10) 0.0244(3) Uani 1 1 d . . .
H2A H 0.1255 -0.1373 1.0114 0.029 Uiso 1 1 calc R . .
C3 C 0.16934(14) -0.05700(11) 0.89588(10) 0.0213(3) Uani 1 1 d . . .
C4 C 0.21421(14) 0.29035(12) 0.76524(10) 0.0220(3) Uani 1 1 d . . .
C5 C 0.21459(16) 0.34884(12) 0.82245(10) 0.0246(3) Uani 1 1 d . . .
H5A H 0.2176 0.4149 0.7999 0.030 Uiso 1 1 calc R . .
C6 C 0.21076(14) 0.31568(11) 0.91071(10) 0.0207(3) Uani 1 1 d . . .
C7 C 0.16759(14) -0.06021(12) 1.13317(10) 0.0224(3) Uani 1 1 d . . .
C8 C 0.19712(16) -0.00542(13) 1.18360(11) 0.0273(3) Uani 1 1 d . . .
H8A H 0.2370 0.0454 1.1578 0.033 Uiso 1 1 calc R . .
C9 C 0.16844(17) -0.02474(14) 1.27152(11) 0.0306(4) Uani 1 1 d . . .
H9A H 0.1876 0.0134 1.3056 0.037 Uiso 1 1 calc R . .
C10 C 0.11185(17) -0.09977(15) 1.30929(11) 0.0317(4) Uani 1 1 d . . .
C11 C 0.0833(2) -0.15562(16) 1.26038(12) 0.0389(4) Uani 1 1 d . . .
H11A H 0.0452 -0.2073 1.2866 0.047 Uiso 1 1 calc R . .
C12 C 0.1109(2) -0.13547(14) 1.17255(11) 0.0337(4) Uani 1 1 d . . .
H12A H 0.0909 -0.1735 1.1388 0.040 Uiso 1 1 calc R . .
C13 C 0.13174(14) -0.11640(11) 0.84512(10) 0.0217(3) Uani 1 1 d . . .
C14 C 0.05554(16) -0.17976(12) 0.88144(10) 0.0260(3) Uani 1 1 d . . .
H14A H 0.0278 -0.1870 0.9404 0.031 Uiso 1 1 calc R . .
C15 C 0.02028(17) -0.23196(13) 0.83228(11) 0.0288(3) Uani 1 1 d . . .
H15A H -0.0319 -0.2746 0.8574 0.035 Uiso 1 1 calc R . .
C16 C 0.06115(16) -0.22211(13) 0.74635(11) 0.0279(3) Uani 1 1 d . B .
C17 C 0.13575(19) -0.15879(15) 0.70893(11) 0.0332(4) Uani 1 1 d . . .
H17A H 0.1632 -0.1518 0.6499 0.040 Uiso 1 1 calc R . .
C18 C 0.17000(17) -0.10578(14) 0.75823(11) 0.0288(3) Uani 1 1 d . . .
H18A H 0.2201 -0.0617 0.7325 0.035 Uiso 1 1 calc R . .
C19 C 0.20932(15) 0.33428(12) 0.67169(10) 0.0230(3) Uani 1 1 d . . .
C20 C 0.17565(18) 0.28341(14) 0.61976(11) 0.0297(3) Uani 1 1 d . . .
H20A H 0.1597 0.2212 0.6437 0.036 Uiso 1 1 calc R . .
C21 C 0.16520(19) 0.32269(15) 0.53374(11) 0.0337(4) Uani 1 1 d . . .
H21A H 0.1407 0.2882 0.4988 0.040 Uiso 1 1 calc R . .
C22 C 0.19067(17) 0.41255(14) 0.49864(10) 0.0296(3) Uani 1 1 d . . .
C23 C 0.22628(19) 0.46287(14) 0.54901(11) 0.0337(4) Uani 1 1 d . . .
H23A H 0.2447 0.5241 0.5243 0.040 Uiso 1 1 calc R . .
C24 C 0.23527(18) 0.42441(13) 0.63563(11) 0.0296(3) Uani 1 1 d . . .
H24A H 0.2591 0.4595 0.6703 0.036 Uiso 1 1 calc R . .
C25 C 0.19839(14) 0.38669(11) 0.96725(9) 0.0212(3) Uani 1 1 d . . .
C26 C 0.15358(17) 0.48764(12) 0.93977(10) 0.0280(3) Uani 1 1 d . . .
H26A H 0.1322 0.5140 0.8826 0.034 Uiso 1 1 calc R . .
C27 C 0.13965(18) 0.55055(12) 0.99531(11) 0.0301(3) Uani 1 1 d . . .
H27A H 0.1073 0.6195 0.9765 0.036 Uiso 1 1 calc R . .
C28 C 0.17302(16) 0.51236(12) 1.07811(10) 0.0250(3) Uani 1 1 d . . .
C29 C 0.21842(16) 0.41108(12) 1.10691(10) 0.0256(3) Uani 1 1 d . . .
H29A H 0.2409 0.3851 1.1639 0.031 Uiso 1 1 calc R . .
C30 C 0.23033(15) 0.34877(12) 1.05159(10) 0.0238(3) Uani 1 1 d . . .
H30A H 0.2604 0.2797 1.0710 0.029 Uiso 1 1 calc R . .
C31 C 0.0751(2) -0.11913(19) 1.40341(13) 0.0442(5) Uani 1 1 d . . .
C32 C 0.0190(2) -0.27913(16) 0.69523(14) 0.0404(4) Uani 1 1 d . . .
C33 C 0.17701(19) 0.45415(17) 0.40541(11) 0.0381(4) Uani 1 1 d . . .
C34 C 0.15829(19) 0.57888(14) 1.13872(11) 0.0331(4) Uani 1 1 d . . .

loop_
_atom_site_aniso_label
_atom_site_aniso_U_11
_atom_site_aniso_U_22
_atom_site_aniso_U_33
_atom_site_aniso_U_23
_atom_site_aniso_U_13
_atom_site_aniso_U_12
Cu1A 0.03414(15) 0.01452(13) 0.01921(13) -0.00152(9) -0.00777(10) -0.00861(10)
F1A 0.0369(19) 0.166(10) 0.0292(18) 0.022(4) 0.0097(13) 0.004(3)
F2A 0.137(6) 0.052(2) 0.0241(17) 0.0102(14) -0.003(2) -0.014(3)
F1A' 0.108(4) 0.097(4) 0.0323(17) -0.013(2) 0.020(2) 0.009(3)
F2A' 0.269(15) 0.153(9) 0.0263(15) -0.004(3) 0.009(4) -0.180(11)
F3A 0.0992(14) 0.147(2) 0.0312(7) 0.0108(9) -0.0215(8) -0.0677(14)
F4A 0.0662(9) 0.0629(10) 0.1041(13) -0.0501(10) -0.0544(9) 0.0069(7)
F5A 0.0947(12) 0.0791(11) 0.0444(7) -0.0410(8) 0.0302(8) -0.0559(10)
F6A 0.0842(10) 0.0303(6) 0.0426(7) -0.0152(5) -0.0059(6) -0.0219(6)
O1A 0.0394(6) 0.0189(5) 0.0207(5) -0.0006(4) -0.0089(4) -0.0128(5)
O2A 0.0399(6) 0.0175(5) 0.0216(5) -0.0027(4) -0.0057(4) -0.0117(5)
C1A 0.0231(6) 0.0162(6) 0.0202(6) -0.0033(5) -0.0046(5) -0.0050(5)
C2A 0.0301(7) 0.0204(7) 0.0206(7) -0.0049(5) -0.0030(5) -0.0103(6)
C3A 0.0234(6) 0.0165(6) 0.0207(6) -0.0039(5) -0.0049(5) -0.0061(5)
C4A 0.0235(7) 0.0199(7) 0.0198(6) -0.0045(5) -0.0024(5) -0.0058(5)
C5A 0.0352(8) 0.0248(8) 0.0235(7) -0.0066(6) -0.0043(6) -0.0111(6)
C6A 0.0390(9) 0.0356(9) 0.0232(7) -0.0096(7) -0.0047(6) -0.0145(7)
C7A 0.0328(8) 0.0395(10) 0.0198(7) -0.0062(7) -0.0001(6) -0.0124(7)
C8A 0.0454(10) 0.0380(10) 0.0226(7) -0.0032(7) 0.0015(7) -0.0219(8)
C9A 0.0430(9) 0.0286(8) 0.0213(7) -0.0062(6) -0.0004(6) -0.0178(7)
C10A 0.0229(6) 0.0181(7) 0.0212(6) -0.0057(5) -0.0036(5) -0.0055(5)
C11A 0.0456(9) 0.0273(8) 0.0210(7) -0.0056(6) -0.0005(6) -0.0196(7)
C12A 0.0469(10) 0.0263(8) 0.0263(8) -0.0076(6) 0.0006(7) -0.0201(7)
C13A 0.0273(7) 0.0237(8) 0.0251(7) -0.0089(6) -0.0046(6) -0.0079(6)
C14A 0.0528(11) 0.0256(8) 0.0198(7) -0.0035(6) -0.0068(7) -0.0146(8)
C15A 0.0481(10) 0.0206(7) 0.0218(7) -0.0021(6) -0.0070(7) -0.0144(7)
C16A 0.0468(11) 0.0659(15) 0.0210(8) -0.0067(9) 0.0000(7) -0.0231(10)
C17A 0.0369(8) 0.0289(8) 0.0296(8) -0.0120(7) -0.0061(7) -0.0101(7)
Cu1 0.03516(12) 0.01654(11) 0.02221(11) -0.00169(7) -0.00661(8) -0.00991(8)
O1 0.0477(7) 0.0229(6) 0.0229(5) -0.0011(4) -0.0086(5) -0.0176(5)
O2 0.0442(7) 0.0214(6) 0.0238(5) -0.0025(4) -0.0062(5) -0.0154(5)
O3 0.0403(6) 0.0192(5) 0.0236(5) -0.0025(4) -0.0072(5) -0.0120(5)
O4 0.0393(6) 0.0167(5) 0.0229(5) -0.0021(4) -0.0051(5) -0.0091(5)
F1 0.0478(8) 0.1249(16) 0.0401(7) -0.0193(9) 0.0157(6) -0.0060(9)
F2 0.1062(14) 0.1200(16) 0.0313(7) -0.0256(8) 0.0036(8) -0.0673(13)
F3 0.1016(13) 0.0682(11) 0.0302(7) 0.0042(7) 0.0013(7) -0.0236(9)
F4 0.072(4) 0.134(7) 0.070(5) -0.035(4) -0.018(3) -0.068(6)
F4' 0.098(4) 0.105(4) 0.220(9) -0.113(5) -0.127(5) 0.053(3)
F5 0.232(7) 0.178(5) 0.0273(14) -0.032(3) 0.020(3) -0.173(5)
F5' 0.056(7) 0.084(8) 0.052(7) -0.057(7) -0.001(4) -0.017(7)
F6 0.1236(15) 0.0497(9) 0.0656(10) -0.0144(8) -0.0293(10) -0.0411(10)
F7 0.1622(19) 0.0767(12) 0.0317(7) 0.0109(7) -0.0208(9) -0.0769(13)
F8 0.0472(8) 0.1229(15) 0.0338(7) 0.0040(8) -0.0126(6) -0.0157(9)
F9 0.0753(10) 0.0753(11) 0.0285(6) -0.0141(7) 0.0007(6) -0.0135(8)
F10 0.0551(8) 0.0913(12) 0.0634(9) -0.0479(9) 0.0007(7) -0.0347(8)
F11 0.1423(16) 0.0246(6) 0.0439(7) -0.0121(6) -0.0249(9) -0.0085(8)
F12 0.0602(8) 0.0553(8) 0.0326(6) -0.0212(6) 0.0087(5) -0.0170(6)
C1 0.0258(7) 0.0163(7) 0.0227(7) -0.0033(5) -0.0043(5) -0.0039(5)
C2 0.0308(8) 0.0211(7) 0.0239(7) -0.0052(6) -0.0024(6) -0.0103(6)
C3 0.0239(6) 0.0159(6) 0.0240(7) -0.0039(5) -0.0043(5) -0.0040(5)
C4 0.0246(7) 0.0201(7) 0.0227(7) -0.0032(5) -0.0030(5) -0.0086(5)
C5 0.0350(8) 0.0186(7) 0.0215(7) -0.0014(5) -0.0045(6) -0.0101(6)
C6 0.0227(6) 0.0177(7) 0.0226(7) -0.0032(5) -0.0032(5) -0.0066(5)
C7 0.0243(7) 0.0194(7) 0.0223(7) -0.0058(5) -0.0023(5) -0.0027(5)
C8 0.0323(8) 0.0266(8) 0.0258(7) -0.0061(6) -0.0060(6) -0.0096(6)
C9 0.0321(8) 0.0357(9) 0.0273(8) -0.0128(7) -0.0048(6) -0.0079(7)
C10 0.0326(8) 0.0378(10) 0.0231(7) -0.0086(7) -0.0001(6) -0.0061(7)
C11 0.0524(11) 0.0419(11) 0.0277(9) -0.0089(8) 0.0072(8) -0.0245(9)
C12 0.0522(11) 0.0297(9) 0.0254(8) -0.0094(7) 0.0034(7) -0.0203(8)
C13 0.0247(7) 0.0174(7) 0.0235(7) -0.0037(5) -0.0050(5) -0.0054(5)
C14 0.0313(8) 0.0247(8) 0.0236(7) -0.0029(6) -0.0035(6) -0.0111(6)
C15 0.0354(8) 0.0260(8) 0.0294(8) -0.0031(6) -0.0076(6) -0.0146(7)
C16 0.0333(8) 0.0254(8) 0.0290(8) -0.0077(6) -0.0092(6) -0.0091(6)
C17 0.0429(10) 0.0385(10) 0.0246(8) -0.0104(7) -0.0019(7) -0.0179(8)
C18 0.0357(8) 0.0311(9) 0.0250(7) -0.0068(6) -0.0011(6) -0.0172(7)
C19 0.0262(7) 0.0222(7) 0.0221(7) -0.0042(6) -0.0026(5) -0.0086(6)
C20 0.0416(9) 0.0298(9) 0.0233(7) -0.0048(6) -0.0035(6) -0.0181(7)
C21 0.0459(10) 0.0388(10) 0.0240(8) -0.0081(7) -0.0062(7) -0.0203(8)
C22 0.0321(8) 0.0373(9) 0.0207(7) -0.0038(6) -0.0025(6) -0.0128(7)
C23 0.0481(10) 0.0313(9) 0.0246(8) 0.0013(7) -0.0058(7) -0.0195(8)
C24 0.0432(9) 0.0271(8) 0.0238(7) -0.0028(6) -0.0062(6) -0.0175(7)
C25 0.0242(7) 0.0188(7) 0.0214(6) -0.0038(5) -0.0021(5) -0.0071(5)
C26 0.0413(9) 0.0202(7) 0.0212(7) -0.0013(6) -0.0079(6) -0.0060(6)
C27 0.0461(10) 0.0180(7) 0.0257(7) -0.0031(6) -0.0074(7) -0.0068(7)
C28 0.0319(8) 0.0208(7) 0.0230(7) -0.0050(6) -0.0020(6) -0.0080(6)
C29 0.0332(8) 0.0228(8) 0.0205(7) -0.0024(6) -0.0052(6) -0.0072(6)
C30 0.0283(7) 0.0196(7) 0.0225(7) -0.0008(5) -0.0040(5) -0.0068(6)
C31 0.0440(11) 0.0627(15) 0.0271(9) -0.0138(9) 0.0033(8) -0.0151(10)
C32 0.0503(11) 0.0411(11) 0.0391(10) -0.0120(8) -0.0131(8) -0.0188(9)
C33 0.0416(10) 0.0518(12) 0.0223(8) -0.0026(8) -0.0031(7) -0.0185(9)
C34 0.0467(10) 0.0279(9) 0.0267(8) -0.0088(7) -0.0020(7) -0.0110(7)

loop_
_atom_type_symbol
_atom_type_description
_atom_type_scat_dispersion_real
_atom_type_scat_dispersion_imag
_atom_type_scat_source
C C 0.0033 0.0016 'International Tables Vol C Tables 4.2.6.8 and 6.1.1.4'
H H 0.0000 0.0000 'International Tables Vol C Tables 4.2.6.8 and 6.1.1.4'
O O 0.0106 0.0060 'International Tables Vol C Tables 4.2.6.8 and 6.1.1.4'
Cu Cu 0.3201 1.2651 'International Tables Vol C Tables 4.2.6.8 and 6.1.1.4'
F F 0.0171 0.0103 'International Tables Vol C Tables 4.2.6.8 and 6.1.1.4'

loop_
_geom_angle_atom_site_label_1
_geom_angle_atom_site_label_2
_geom_angle_atom_site_label_3
_geom_angle
_geom_angle_site_symmetry_1
_geom_angle_site_symmetry_3
O2A Cu1A O2A 180.0 2_657 .
O2A Cu1A O1A 87.33(5) 2_657 .
O2A Cu1A O1A 92.67(5) . .
O2A Cu1A O1A 92.67(5) 2_657 2_657
O2A Cu1A O1A 87.33(5) . 2_657
O1A Cu1A O1A 180.00(8) . 2_657
C1A O1A Cu1A 123.75(10) . .
C3A O2A Cu1A 125.16(10) . .
O1A C1A C2A 124.46(14) . .
O1A C1A C4A 114.87(13) . .
C2A C1A C4A 120.67(14) . .
C1A C2A C3A 123.66(14) . .
O2A C3A C2A 125.01(14) . .
O2A C3A C10A 114.80(13) . .
C2A C3A C10A 120.18(13) . .
C5A C4A C9A 118.91(14) . .
C5A C4A C1A 118.56(14) . .
C9A C4A C1A 122.52(14) . .
C6A C5A C4A 120.57(16) . .
C7A C6A C5A 119.65(15) . .
C6A C7A C8A 120.59(15) . .
C6A C7A C16A 119.66(16) . .
C8A C7A C16A 119.75(17) . .
C7A C8A C9A 119.82(17) . .
C8A C9A C4A 120.45(15) . .
C15A C10A C11A 118.60(14) . .
C15A C10A C3A 118.72(14) . .
C11A C10A C3A 122.66(13) . .
C12A C11A C10A 120.80(15) . .
C13A C12A C11A 119.79(15) . .
C12A C13A C14A 120.39(15) . .
C12A C13A C17A 119.72(15) . .
C14A C13A C17A 119.88(15) . .
C15A C14A C13A 119.45(15) . .
C14A C15A C10A 120.97(15) . .
F2A' C16A F1A 63.9(4) . .
F2A' C16A F3A 119.6(6) . .
F1A C16A F3A 118.5(6) . .
F2A' C16A F2A 42.3(6) . .
F1A C16A F2A 104.3(5) . .
F3A C16A F2A 90.2(4) . .
F2A' C16A F1A' 104.3(5) . .
F1A C16A F1A' 41.8(4) . .
F3A C16A F1A' 90.2(4) . .
F2A C16A F1A' 138.6(3) . .
F2A' C16A C7A 116.3(3) . .
F1A C16A C7A 116.2(3) . .
F3A C16A C7A 113.65(17) . .
F2A C16A C7A 109.7(3) . .
F1A' C16A C7A 107.9(3) . .
F5A C17A F4A 107.58(17) . .
F5A C17A F6A 106.28(16) . .
F4A C17A F6A 104.37(16) . .
F5A C17A C13A 113.33(15) . .
F4A C17A C13A 112.21(15) . .
F6A C17A C13A 112.47(14) . .
O3 Cu1 O4 93.54(5) . .
O3 Cu1 O2 87.74(5) . .
O4 Cu1 O2 168.65(6) . .
O3 Cu1 O1 177.96(5) . .
O4 Cu1 O1 85.81(5) . .
O2 Cu1 O1 92.52(5) . .
C1 O1 Cu1 123.93(10) . .
C3 O2 Cu1 124.32(11) . .
C4 O3 Cu1 126.12(10) . .
C6 O4 Cu1 125.54(10) . .
O1 C1 C2 124.31(14) . .
O1 C1 C7 115.02(13) . .
C2 C1 C7 120.65(14) . .
C1 C2 C3 124.15(15) . .
O2 C3 C2 124.93(14) . .
O2 C3 C13 115.38(13) . .
C2 C3 C13 119.69(14) . .
O3 C4 C5 124.77(14) . .
O3 C4 C19 115.21(13) . .
C5 C4 C19 120.00(14) . .
C6 C5 C4 123.71(15) . .
O4 C6 C5 125.59(14) . .
O4 C6 C25 114.70(13) . .
C5 C6 C25 119.71(14) . .
C12 C7 C8 118.86(15) . .
C12 C7 C1 122.29(14) . .
C8 C7 C1 118.75(14) . .
C9 C8 C7 120.33(16) . .
C10 C9 C8 119.82(16) . .
C9 C10 C11 120.62(16) . .
C9 C10 C31 120.74(17) . .
C11 C10 C31 118.59(18) . .
C12 C11 C10 119.40(18) . .
C11 C12 C7 120.96(16) . .
C18 C13 C14 118.83(14) . .
C18 C13 C3 119.10(14) . .
C14 C13 C3 122.04(14) . .
C15 C14 C13 120.55(15) . .
C14 C15 C16 119.94(15) . .
C17 C16 C15 120.36(15) . .
C17 C16 C32 121.54(16) . .
C15 C16 C32 118.07(16) . .
C18 C17 C16 119.58(16) . .
C17 C18 C13 120.72(15) . .
C24 C19 C20 119.26(15) . .
C24 C19 C4 122.31(14) . .
C20 C19 C4 118.42(14) . .
C21 C20 C19 120.53(16) . .
C20 C21 C22 119.71(16) . .
C23 C22 C21 120.36(15) . .
C23 C22 C33 120.98(17) . .
C21 C22 C33 118.65(16) . .
C22 C23 C24 120.17(16) . .
C23 C24 C19 119.95(15) . .
C26 C25 C30 119.22(14) . .
C26 C25 C6 122.45(14) . .
C30 C25 C6 118.31(14) . .
C25 C26 C27 120.48(15) . .
C28 C27 C26 119.78(16) . .
C27 C28 C29 120.58(15) . .
C27 C28 C34 120.49(15) . .
C29 C28 C34 118.91(15) . .
C30 C29 C28 119.30(14) . .
C29 C30 C25 120.62(15) . .
F2 C31 F3 106.5(2) . .
F2 C31 F1 108.0(2) . .
F3 C31 F1 104.3(2) . .
F2 C31 C10 113.75(19) . .
F3 C31 C10 112.46(19) . .
F1 C31 C10 111.32(18) . .
F5 C32 F4' 93.1(11) . .
F5 C32 F6 110.2(6) . .
F4' C32 F6 109.6(7) . .
F5 C32 F5' 27.8(7) . .
F4' C32 F5' 118.0(10) . .
F6 C32 F5' 89.1(8) . .
F5 C32 F4 116.7(7) . .
F4' C32 F4 25.3(8) . .
F6 C32 F4 91.8(5) . .
F5' C32 F4 137.9(6) . .
F5 C32 C16 115.2(2) . .
F4' C32 C16 114.8(3) . .
F6 C32 C16 112.32(17) . .
F5' C32 C16 110.1(6) . .
F4 C32 C16 108.3(4) . .
F8 C33 F7 109.6(2) . .
F8 C33 F9 103.06(18) . .
F7 C33 F9 105.62(17) . .
F8 C33 C22 112.05(16) . .
F7 C33 C22 113.46(17) . .
F9 C33 C22 112.33(18) . .
F12 C34 F11 105.60(17) . .
F12 C34 F10 105.86(16) . .
F11 C34 F10 107.73(17) . .
F12 C34 C28 113.54(16) . .
F11 C34 C28 111.71(15) . .
F10 C34 C28 111.94(16) . .

loop_
_geom_bond_atom_site_label_1
_geom_bond_atom_site_label_2
_geom_bond_distance
_geom_bond_site_symmetry_2
Cu1A O2A 1.9029(12) 2_657
Cu1A O2A 1.9029(12) .
Cu1A O1A 1.9223(11) .
Cu1A O1A 1.9224(11) 2_657
F1A C16A 1.243(5) .
F2A C16A 1.394(6) .
F1A' C16A 1.405(5) .
F2A' C16A 1.227(5) .
F3A C16A 1.299(3) .
F4A C17A 1.331(2) .
F5A C17A 1.313(2) .
F6A C17A 1.345(2) .
O1A C1A 1.2870(18) .
O2A C3A 1.2719(18) .
C1A C2A 1.394(2) .
C1A C4A 1.500(2) .
C2A C3A 1.407(2) .
C3A C10A 1.495(2) .
C4A C5A 1.397(2) .
C4A C9A 1.396(2) .
C5A C6A 1.387(2) .
C6A C7A 1.388(3) .
C7A C8A 1.380(2) .
C7A C16A 1.504(2) .
C8A C9A 1.391(2) .
C10A C15A 1.392(2) .
C10A C11A 1.391(2) .
C11A C12A 1.387(2) .
C12A C13A 1.382(2) .
C13A C14A 1.386(2) .
C13A C17A 1.494(2) .
C14A C15A 1.388(2) .
Cu1 O3 1.9035(12) .
Cu1 O4 1.9085(12) .
Cu1 O2 1.9161(12) .
Cu1 O1 1.9181(12) .
O1 C1 1.2827(19) .
O2 C3 1.2735(19) .
O3 C4 1.2808(19) .
O4 C6 1.2791(18) .
F1 C31 1.342(3) .
F2 C31 1.318(3) .
F3 C31 1.332(3) .
F4 C32 1.347(8) .
F4' C32 1.274(5) .
F5 C32 1.269(4) .
F5' C32 1.354(12) .
F6 C32 1.337(3) .
F7 C33 1.309(3) .
F8 C33 1.321(2) .
F9 C33 1.337(3) .
F10 C34 1.337(2) .
F11 C34 1.340(2) .
F12 C34 1.314(2) .
C1 C2 1.394(2) .
C1 C7 1.495(2) .
C2 C3 1.403(2) .
C3 C13 1.496(2) .
C4 C5 1.398(2) .
C4 C19 1.499(2) .
C5 C6 1.393(2) .
C6 C25 1.499(2) .
C7 C12 1.394(2) .
C7 C8 1.394(2) .
C8 C9 1.391(2) .
C9 C10 1.386(3) .
C10 C11 1.382(3) .
C10 C31 1.499(2) .
C11 C12 1.388(2) .
C13 C18 1.394(2) .
C13 C14 1.398(2) .
C14 C15 1.382(2) .
C15 C16 1.385(2) .
C16 C17 1.388(2) .
C16 C32 1.500(2) .
C17 C18 1.386(2) .
C19 C24 1.393(2) .
C19 C20 1.392(2) .
C20 C21 1.381(2) .
C21 C22 1.384(3) .
C22 C23 1.378(2) .
C22 C33 1.498(2) .
C23 C24 1.387(2) .
C25 C26 1.387(2) .
C25 C30 1.401(2) .
C26 C27 1.390(2) .
C27 C28 1.383(2) .
C28 C29 1.394(2) .
C28 C34 1.494(2) .
C29 C30 1.385(2) .

loop_
_platon_squeeze_void_nr
_platon_squeeze_void_average_x
_platon_squeeze_void_average_y
_platon_squeeze_void_average_z
_platon_squeeze_void_volume
_platon_squeeze_void_count_electrons
1 0.500 0.000 0.500 191.3 46.0
